data_7216953
loop_
_publ_author_name
'Caira, Mino R.'
'Nassimbeni, Luigi R.'
'Toda, Fumio'
'Vujovic, Dejana'

_publ_section_title
;
 Inclusion by a diol host compound: structure and dynamics of volatile
 guest exchange
;
_journal_issue 11
_journal_name_full 'Journal of the Chemical Society, Perkin Transactions 2'
_journal_page_first 2119
_journal_paper_doi 10.1039/b105248a
_journal_year 2001
_chemical_formula_sum 'C32 H26 O2.5'
_chemical_formula_weight 450.53
_chemical_name_systematic
; 
? 
;
_space_group_IT_number 9
_symmetry_space_group_name_Hall 'C -2yc'
_symmetry_space_group_name_H-M 'C 1 c 1'
_atom_sites_solution_hydrogens geom
_atom_sites_solution_primary direct
_atom_sites_solution_secondary difmap
_audit_creation_method SHELXL-97
_cell_angle_alpha 90.00
_cell_angle_beta 108.216(4)
_cell_angle_gamma 90.00
_cell_formula_units_Z 8
_cell_length_a 21.959(2)
_cell_length_b 13.7230(10)
_cell_length_c 17.1490(10)
_cell_measurement_temperature 293(2)
_cell_volume 4908.8(6)
_computing_structure_refinement 'SHELXL-97 (Sheldrick, 1997)'
_computing_structure_solution 'SHELXS-97 (Sheldrick, 1990)'
_diffrn_ambient_temperature 293(2)
_diffrn_measured_fraction_theta_full 0.932
_diffrn_measured_fraction_theta_max 0.932
_diffrn_radiation_monochromator graphite
_diffrn_radiation_source 'fine-focus sealed tube'
_diffrn_radiation_type MoK\a
_diffrn_radiation_wavelength 0.71070
_diffrn_reflns_av_R_equivalents 0.0352
_diffrn_reflns_av_sigmaI/netI 0.0580
_diffrn_reflns_limit_h_max 20
_diffrn_reflns_limit_h_min -26
_diffrn_reflns_limit_k_max 16
_diffrn_reflns_limit_k_min -16
_diffrn_reflns_limit_l_max 20
_diffrn_reflns_limit_l_min -20
_diffrn_reflns_number 10421
_diffrn_reflns_theta_full 25.77
_diffrn_reflns_theta_max 25.77
_diffrn_reflns_theta_min 1.78
_exptl_absorpt_coefficient_mu 0.076
_exptl_crystal_density_diffrn 1.219
_exptl_crystal_density_method 'not measured'
_exptl_crystal_F_000 1904
_refine_diff_density_max 0.910
_refine_diff_density_min -0.685
_refine_diff_density_rms 0.087
_refine_ls_abs_structure_details 'Flack H D (1983), Acta Cryst. A39, 876-881'
_refine_ls_abs_structure_Flack -7(4)
_refine_ls_extinction_method none
_refine_ls_goodness_of_fit_ref 1.043
_refine_ls_hydrogen_treatment mixed
_refine_ls_matrix_type full
_refine_ls_number_parameters 574
_refine_ls_number_reflns 6502
_refine_ls_number_restraints 6
_refine_ls_restrained_S_all 1.049
_refine_ls_R_factor_all 0.1567
_refine_ls_R_factor_gt 0.1059
_refine_ls_shift/su_max 7.448
_refine_ls_shift/su_mean 0.619
_refine_ls_structure_factor_coef Fsqd
_refine_ls_weighting_details 'calc w=1/[\s^2^(Fo^2^)+(0.1889P)^2^+24.5765P] where P=(Fo^2^+2Fc^2^)/3'
_refine_ls_weighting_scheme calc
_refine_ls_wR_factor_gt 0.2804
_refine_ls_wR_factor_ref 0.3481
_reflns_number_gt 4265
_reflns_number_total 6502
_reflns_threshold_expression >2sigma(I)
_cod_data_source_file b105248a.txt
_cod_data_source_block c:\dejana\struct~1\t7fur(~2\t7fur
_cod_database_code 7216953

loop_
_symmetry_equiv_pos_as_xyz
'x, y, z'
'x, -y, z+1/2'
'x+1/2, y+1/2, z'
'x+1/2, -y+1/2, z+1/2'

loop_
_atom_site_label
_atom_site_type_symbol
_atom_site_fract_x
_atom_site_fract_y
_atom_site_fract_z
_atom_site_U_iso_or_equiv
_atom_site_adp_type
_atom_site_occupancy
_atom_site_symmetry_multiplicity
_atom_site_calc_flag
_atom_site_refinement_flags
O1A O 0.0827(3) 0.6821(4) 0.1352(4) 0.0353(15) Uani 1 1 d D
C1A C 0.1056(4) 0.7400(6) 0.2074(5) 0.0324(19) Uani 1 1 d .
H1A H 0.120(4) 0.674(10) 0.116(8) 0.12(5) Uiso 1 1 d D
C2A C 0.1248(4) 0.6790(7) 0.2804(6) 0.040(2) Uani 1 1 d .
C3A C 0.1410(5) 0.6259(8) 0.3384(6) 0.046(3) Uani 1 1 d .
C4A C 0.1609(6) 0.5709(11) 0.4105(7) 0.067(4) Uani 1 1 d .
C5A C 0.1805(5) 0.5206(10) 0.4703(6) 0.057(3) Uani 1 1 d .
O6A O 0.1527(3) 0.3930(6) 0.5462(3) 0.053(2) Uani 1 1 d D
H6A H 0.1403 0.3608 0.5039 0.064 Uiso 1 1 calc RD
C6A C 0.2017(5) 0.4555(10) 0.5418(6) 0.054(3) Uani 1 1 d .
C1AA C 0.1603(4) 0.8042(6) 0.2025(5) 0.037(2) Uani 1 1 d .
C2AA C 0.2204(7) 0.8036(10) 0.2641(6) 0.069(4) Uani 1 1 d .
H2AA H 0.2292 0.7618 0.3089 0.083 Uiso 1 1 calc R
C3AA C 0.2643(6) 0.8663(11) 0.2546(8) 0.080(4) Uani 1 1 d .
H3AA H 0.3024 0.8719 0.2976 0.095 Uiso 1 1 calc R
C4AA C 0.2575(7) 0.9230(9) 0.1863(9) 0.076(4) Uani 1 1 d .
H4AA H 0.2910 0.9624 0.1828 0.092 Uiso 1 1 calc R
C5AA C 0.2027(6) 0.9210(8) 0.1258(8) 0.058(3) Uani 1 1 d .
H5AA H 0.1975 0.9589 0.0792 0.069 Uiso 1 1 calc R
C6AA C 0.1526(6) 0.8619(8) 0.1318(6) 0.051(3) Uani 1 1 d .
H6AA H 0.1141 0.8605 0.0891 0.061 Uiso 1 1 calc R
C1AB C 0.0523(4) 0.8055(7) 0.2150(5) 0.038(2) Uiso 1 1 d G
C2AB C -0.0035(5) 0.8205(9) 0.1501(7) 0.066(3) Uiso 1 1 d G
H2AB H -0.0121 0.7882 0.1002 0.079 Uiso 1 1 calc R
C3AB C -0.0488(8) 0.8927(12) 0.1669(10) 0.094(5) Uiso 1 1 d G
H3AB H -0.0872 0.9086 0.1272 0.113 Uiso 1 1 calc R
C4AB C -0.0313(6) 0.9343(8) 0.2430(7) 0.068(3) Uiso 1 1 d G
H4AB H -0.0593 0.9811 0.2512 0.081 Uiso 1 1 calc R
C5AB C 0.0193(6) 0.9175(9) 0.3057(8) 0.069(3) Uiso 1 1 d G
H5AB H 0.0250 0.9473 0.3562 0.082 Uiso 1 1 calc R
C6AB C 0.0632(7) 0.8543(10) 0.2937(8) 0.077(3) Uiso 1 1 d G
H6AB H 0.1006 0.8419 0.3364 0.092 Uiso 1 1 calc R
C1AC C 0.2186(5) 0.5241(7) 0.6208(6) 0.043(2) Uani 1 1 d .
C2AC C 0.2766(6) 0.5645(14) 0.6553(8) 0.097(6) Uani 1 1 d .
H2AC H 0.3090 0.5516 0.6326 0.116 Uiso 1 1 calc R
C3AC C 0.2893(7) 0.6225(12) 0.7212(10) 0.084(5) Uani 1 1 d .
H3AC H 0.3296 0.6511 0.7416 0.100 Uiso 1 1 calc R
C4AC C 0.2458(6) 0.6399(12) 0.7577(9) 0.077(4) Uani 1 1 d .
H4AC H 0.2558 0.6807 0.8032 0.092 Uiso 1 1 calc R
C5AC C 0.1829(7) 0.5969(9) 0.7284(11) 0.080(4) Uani 1 1 d .
H5AC H 0.1521 0.6050 0.7546 0.097 Uiso 1 1 calc R
C6AC C 0.1726(6) 0.5423(8) 0.6576(10) 0.072(4) Uani 1 1 d .
H6AC H 0.1319 0.5164 0.6335 0.087 Uiso 1 1 calc R
C1AD C 0.2613(5) 0.3984(9) 0.5399(5) 0.049(3) Uani 1 1 d .
C2AD C 0.2990(7) 0.4268(8) 0.4953(9) 0.070(4) Uani 1 1 d .
H2AD H 0.2901 0.4852 0.4663 0.084 Uiso 1 1 calc R
C3AD C 0.3494(8) 0.3725(10) 0.4917(10) 0.097(5) Uani 1 1 d .
H3AD H 0.3730 0.3947 0.4587 0.116 Uiso 1 1 calc R
C4AD C 0.3687(6) 0.2833(10) 0.5351(7) 0.062(3) Uani 1 1 d .
H4AD H 0.4048 0.2484 0.5343 0.074 Uiso 1 1 calc R
C5AD C 0.3265(7) 0.2526(17) 0.5808(10) 0.107(8) Uani 1 1 d .
H5AD H 0.3355 0.1955 0.6114 0.128 Uiso 1 1 calc R
C6AD C 0.2744(5) 0.3055(10) 0.5795(8) 0.079(4) Uani 1 1 d .
H6AD H 0.2461 0.2808 0.6051 0.095 Uiso 1 1 calc R
O1B O -0.0074(3) 0.6079(6) 0.0048(4) 0.060(2) Uani 1 1 d D
H1B H 0.0022 0.6419 0.0461 0.072 Uiso 1 1 calc RD
C1B C -0.0602(5) 0.5410(8) 0.0057(5) 0.053(3) Uani 1 1 d .
C2B C -0.0350(6) 0.4807(11) 0.0803(6) 0.066(4) Uani 1 1 d .
C3B C -0.0165(5) 0.4322(9) 0.1414(6) 0.048(3) Uani 1 1 d .
C4B C 0.0044(5) 0.3734(10) 0.2077(6) 0.049(3) Uani 1 1 d .
C5B C 0.0210(5) 0.3250(8) 0.2710(5) 0.043(3) Uani 1 1 d .
O6B O 0.0630(3) 0.3171(4) 0.4157(3) 0.0310(14) Uani 1 1 d D
H6B H 0.0340 0.3530 0.4188 0.037 Uiso 1 1 calc RD
C6B C 0.0408(4) 0.2588(6) 0.3429(5) 0.0315(19) Uani 1 1 d .
C1BA C -0.0732(5) 0.4837(8) -0.0695(5) 0.049(3) Uani 1 1 d .
C2BA C -0.0264(6) 0.4599(9) -0.1046(8) 0.067(3) Uani 1 1 d .
H2BA H 0.0145 0.4865 -0.0842 0.081 Uiso 1 1 calc R
C3BA C -0.0407(7) 0.3974(11) -0.1689(11) 0.090(5) Uani 1 1 d .
H3BA H -0.0071 0.3811 -0.1887 0.108 Uiso 1 1 calc R
C4BA C -0.0970(6) 0.3567(7) -0.2070(7) 0.061(3) Uani 1 1 d .
H4BA H -0.1030 0.3153 -0.2518 0.073 Uiso 1 1 calc R
C5BA C -0.1459(6) 0.3800(13) -0.1758(7) 0.084(5) Uani 1 1 d .
H5BA H -0.1872 0.3571 -0.2018 0.100 Uiso 1 1 calc R
C6BA C -0.1336(6) 0.4394(14) -0.1031(8) 0.086(5) Uani 1 1 d .
H6BA H -0.1654 0.4485 -0.0786 0.103 Uiso 1 1 calc R
C1BB C -0.1169(5) 0.6059(9) 0.0114(6) 0.055(3) Uani 1 1 d .
C2BB C -0.1324(6) 0.6879(13) -0.0332(6) 0.073(5) Uani 1 1 d .
H2BB H -0.1084 0.7072 -0.0666 0.087 Uiso 1 1 calc R
C3BB C -0.1834(5) 0.7433(11) -0.0297(6) 0.068(3) Uani 1 1 d .
H3BB H -0.1929 0.8009 -0.0596 0.081 Uiso 1 1 calc R
C4BB C -0.2184(7) 0.7167(16) 0.0146(9) 0.087(5) Uani 1 1 d .
H4BB H -0.2522 0.7565 0.0165 0.104 Uiso 1 1 calc R
C5BB C -0.2079(7) 0.6357(14) 0.0569(10) 0.093(5) Uani 1 1 d .
H5BB H -0.2350 0.6172 0.0865 0.112 Uiso 1 1 calc R
C6BB C -0.1549(8) 0.5762(12) 0.0572(8) 0.087(5) Uani 1 1 d .
H6BB H -0.1462 0.5189 0.0876 0.104 Uiso 1 1 calc R
C1BC C -0.0180(5) 0.1970(7) 0.3498(6) 0.038(2) Uani 1 1 d .
C2BC C -0.0086(5) 0.1385(7) 0.4152(7) 0.050(3) Uani 1 1 d .
H2BC H 0.0312 0.1377 0.4555 0.060 Uiso 1 1 calc R
C3BC C -0.0575(6) 0.0789(8) 0.4239(8) 0.064(4) Uani 1 1 d .
H3BC H -0.0503 0.0384 0.4694 0.077 Uiso 1 1 calc R
C4BC C -0.1186(6) 0.0808(9) 0.3621(7) 0.063(3) Uani 1 1 d .
H4BC H -0.1517 0.0424 0.3682 0.075 Uiso 1 1 calc R
C5BC C -0.1289(6) 0.1371(12) 0.2955(7) 0.076(4) Uani 1 1 d .
H5BC H -0.1685 0.1393 0.2548 0.091 Uiso 1 1 calc R
C6BC C -0.0755(5) 0.1940(10) 0.2905(6) 0.057(3) Uani 1 1 d .
H6BC H -0.0807 0.2310 0.2435 0.068 Uiso 1 1 calc R
C1BD C 0.0960(5) 0.1923(8) 0.3418(6) 0.050(3) Uiso 1 1 d G
C2BD C 0.1487(6) 0.1810(12) 0.4116(8) 0.072(3) Uiso 1 1 d G
H2BD H 0.1497 0.2175 0.4577 0.086 Uiso 1 1 calc R
C3BD C 0.2009(6) 0.1183(9) 0.4179(8) 0.072(3) Uiso 1 1 d G
H3BD H 0.2362 0.1149 0.4650 0.087 Uiso 1 1 calc R
C4BD C 0.1963(7) 0.0639(10) 0.3511(8) 0.077(3) Uiso 1 1 d G
H4BD H 0.2292 0.0203 0.3534 0.092 Uiso 1 1 calc R
C5BD C 0.1471(7) 0.0688(11) 0.2817(10) 0.090(4) Uiso 1 1 d G
H5BD H 0.1459 0.0295 0.2370 0.108 Uiso 1 1 calc R
C6BD C 0.0935(7) 0.1395(10) 0.2775(8) 0.077(4) Uiso 1 1 d G
H6BD H 0.0591 0.1455 0.2295 0.092 Uiso 1 1 calc R
O1G O 0.1385(7) 0.1334(10) 0.0465(8) 0.129(4) Uiso 1 1 d G
C2G C 0.1233(15) 0.228(2) 0.067(3) 0.152(8) Uiso 1 1 d G
H2G H 0.1513 0.2687 0.1058 0.183 Uiso 1 1 calc R
C3G C 0.0677(9) 0.2501(11) 0.0277(13) 0.119(5) Uiso 1 1 d G
H3G H 0.0518 0.3116 0.0334 0.143 Uiso 1 1 calc R
C4G C 0.0311(14) 0.187(2) -0.0222(17) 0.167(11) Uiso 1 1 d G
H4G H -0.0118 0.1873 -0.0540 0.200 Uiso 1 1 calc R
C5G C 0.0848(12) 0.1106(19) -0.0091(15) 0.157(8) Uiso 1 1 d G
H5G H 0.0794 0.0528 -0.0387 0.188 Uiso 1 1 calc R

loop_
_atom_site_aniso_label
_atom_site_aniso_U_11
_atom_site_aniso_U_22
_atom_site_aniso_U_33
_atom_site_aniso_U_23
_atom_site_aniso_U_13
_atom_site_aniso_U_12
O1A 0.033(3) 0.031(3) 0.038(3) -0.013(3) 0.005(3) 0.003(3)
C1A 0.026(4) 0.035(4) 0.041(5) -0.012(4) 0.016(4) 0.003(4)
C2A 0.038(5) 0.047(5) 0.042(6) -0.009(5) 0.021(5) 0.008(4)
C3A 0.052(6) 0.054(6) 0.029(5) 0.012(5) 0.007(5) -0.022(5)
C4A 0.052(7) 0.105(10) 0.048(6) 0.013(7) 0.021(6) -0.036(7)
C5A 0.042(6) 0.089(9) 0.036(5) 0.020(6) 0.005(5) -0.030(6)
O6A 0.052(4) 0.086(5) 0.022(3) 0.003(3) 0.011(3) -0.037(4)
C6A 0.040(5) 0.090(8) 0.034(5) 0.011(6) 0.016(5) -0.020(6)
C1AA 0.042(5) 0.027(4) 0.044(5) -0.015(4) 0.020(4) -0.014(4)
C2AA 0.099(10) 0.080(8) 0.032(6) -0.012(6) 0.024(6) -0.036(7)
C3AA 0.070(8) 0.103(10) 0.068(8) -0.025(7) 0.025(7) -0.057(8)
C4AA 0.088(10) 0.073(8) 0.095(11) -0.032(8) 0.069(9) -0.047(7)
C5AA 0.075(8) 0.044(6) 0.069(7) -0.017(5) 0.043(7) -0.010(6)
C6AA 0.060(7) 0.044(6) 0.054(6) 0.007(5) 0.024(6) 0.004(5)
C1AC 0.040(5) 0.045(5) 0.038(5) 0.012(4) 0.004(5) -0.010(4)
C2AC 0.057(8) 0.177(17) 0.060(8) -0.051(10) 0.025(7) -0.042(10)
C3AC 0.057(8) 0.113(12) 0.077(10) -0.022(9) 0.015(8) -0.051(8)
C4AC 0.066(8) 0.088(11) 0.060(8) -0.017(8) -0.004(7) 0.002(7)
C5AC 0.088(9) 0.046(7) 0.118(11) -0.008(8) 0.047(9) 0.001(7)
C6AC 0.059(8) 0.037(6) 0.131(13) -0.033(7) 0.045(9) -0.015(6)
C1AD 0.043(6) 0.080(8) 0.019(4) 0.003(5) 0.002(4) -0.031(6)
C2AD 0.093(9) 0.042(6) 0.094(9) -0.005(6) 0.057(8) -0.016(6)
C3AD 0.130(12) 0.062(8) 0.143(13) 0.019(8) 0.107(12) -0.040(8)
C4AD 0.053(7) 0.084(8) 0.051(6) 0.017(6) 0.021(6) -0.019(6)
C5AD 0.043(7) 0.17(2) 0.091(11) 0.064(12) -0.005(7) -0.044(10)
C6AD 0.027(6) 0.124(10) 0.083(8) 0.060(8) 0.012(6) -0.012(6)
O1B 0.049(5) 0.081(5) 0.048(4) 0.004(4) 0.013(4) -0.046(4)
C1B 0.050(6) 0.075(7) 0.025(4) 0.012(5) 0.000(4) -0.052(6)
C2B 0.051(7) 0.111(10) 0.033(6) -0.005(6) 0.011(5) -0.043(7)
C3B 0.038(6) 0.083(8) 0.020(4) 0.001(5) 0.006(4) -0.024(5)
C4B 0.039(6) 0.085(8) 0.028(5) -0.008(5) 0.019(5) -0.011(6)
C5B 0.038(6) 0.059(6) 0.028(5) -0.002(4) 0.006(4) -0.037(5)
O6B 0.025(3) 0.036(3) 0.033(3) -0.001(3) 0.010(3) -0.001(2)
C6B 0.044(5) 0.028(4) 0.025(4) -0.005(4) 0.015(4) -0.005(4)
C1BA 0.042(6) 0.066(7) 0.034(5) 0.020(5) 0.005(4) -0.021(5)
C2BA 0.045(7) 0.060(7) 0.092(9) 0.008(7) 0.014(7) -0.011(6)
C3BA 0.069(9) 0.072(8) 0.155(14) -0.045(10) 0.072(9) -0.034(7)
C4BA 0.085(10) 0.033(5) 0.077(8) 0.004(5) 0.044(7) -0.008(5)
C5BA 0.054(8) 0.139(14) 0.043(6) -0.034(8) -0.005(6) -0.009(8)
C6BA 0.050(8) 0.147(15) 0.065(8) -0.033(9) 0.023(7) -0.056(9)
C1BB 0.043(6) 0.075(7) 0.040(6) 0.010(6) 0.006(5) -0.027(6)
C2BB 0.047(7) 0.141(14) 0.025(5) 0.038(7) 0.003(5) -0.014(8)
C3BB 0.039(6) 0.113(9) 0.047(6) 0.047(6) 0.009(5) 0.009(6)
C4BB 0.063(8) 0.127(15) 0.069(9) 0.012(10) 0.018(8) -0.007(9)
C5BB 0.082(10) 0.128(14) 0.083(10) 0.021(11) 0.046(9) 0.032(10)
C6BB 0.100(11) 0.106(12) 0.084(9) 0.023(9) 0.071(9) -0.016(10)
C1BC 0.054(7) 0.039(5) 0.035(5) -0.009(4) 0.033(5) -0.002(5)
C2BC 0.046(6) 0.035(5) 0.080(8) -0.008(6) 0.037(6) -0.004(5)
C3BC 0.088(10) 0.035(6) 0.092(9) 0.005(5) 0.062(9) -0.014(6)
C4BC 0.069(7) 0.068(8) 0.067(7) -0.037(6) 0.044(7) -0.037(6)
C5BC 0.058(7) 0.139(12) 0.046(7) -0.031(8) 0.036(6) -0.057(8)
C6BC 0.036(5) 0.098(9) 0.043(6) -0.020(6) 0.022(5) -0.034(6)

loop_
_atom_type_symbol
_atom_type_description
_atom_type_scat_dispersion_real
_atom_type_scat_dispersion_imag
_atom_type_scat_source
C C 0.0033 0.0016 'International Tables Vol C Tables 4.2.6.8 and 6.1.1.4'
H H 0.0000 0.0000 'International Tables Vol C Tables 4.2.6.8 and 6.1.1.4'
O O 0.0106 0.0060 'International Tables Vol C Tables 4.2.6.8 and 6.1.1.4'

loop_
_geom_angle_atom_site_label_1
_geom_angle_atom_site_label_2
_geom_angle_atom_site_label_3
_geom_angle
O1A C1A C2A 110.9(7)
O1A C1A C1AA 110.2(7)
C2A C1A C1AA 111.2(8)
O1A C1A C1AB 109.5(7)
C2A C1A C1AB 107.0(7)
C1AA C1A C1AB 107.9(7)
C3A C2A C1A 177.4(10)
C2A C3A C4A 175.2(11)
C5A C4A C3A 175.8(15)
C4A C5A C6A 176.9(12)
O6A C6A C5A 111.8(8)
O6A C6A C1AD 111.3(10)
C5A C6A C1AD 109.9(9)
O6A C6A C1AC 107.2(8)
C5A C6A C1AC 106.2(10)
C1AD C6A C1AC 110.2(8)
C2AA C1AA C6AA 118.5(10)
C2AA C1AA C1A 121.9(9)
C6AA C1AA C1A 119.4(9)
C3AA C2AA C1AA 116.5(12)
C4AA C3AA C2AA 125.2(13)
C5AA C4AA C3AA 119.1(11)
C4AA C5AA C6AA 120.0(12)
C5AA C6AA C1AA 120.3(11)
C2AB C1AB C6AB 121.3(10)
C2AB C1AB C1A 122.2(9)
C6AB C1AB C1A 116.5(8)
C1AB C2AB C3AB 114.7(11)
C4AB C3AB C2AB 117.2(14)
C5AB C4AB C3AB 128.9(13)
C4AB C5AB C6AB 116.8(13)
C5AB C6AB C1AB 121.0(12)
C2AC C1AC C6AC 117.0(11)
C2AC C1AC C6A 123.6(11)
C6AC C1AC C6A 119.3(9)
C3AC C2AC C1AC 122.4(13)
C4AC C3AC C2AC 121.1(12)
C3AC C4AC C5AC 121.3(13)
C6AC C5AC C4AC 114.0(13)
C1AC C6AC C5AC 124.0(12)
C2AD C1AD C6AD 117.3(11)
C2AD C1AD C6A 122.9(11)
C6AD C1AD C6A 119.4(9)
C1AD C2AD C3AD 121.5(12)
C2AD C3AD C4AD 124.3(11)
C3AD C4AD C5AD 113.3(14)
C6AD C5AD C4AD 121.2(15)
C5AD C6AD C1AD 122.0(11)
C1BA C1B C2B 112.2(10)
C1BA C1B O1B 105.1(8)
C2B C1B O1B 105.9(8)
C1BA C1B C1BB 115.1(8)
C2B C1B C1BB 110.9(9)
O1B C1B C1BB 106.8(9)
C3B C2B C1B 177.7(13)
C2B C3B C4B 176.9(13)
C5B C4B C3B 174.9(12)
C4B C5B C6B 175.0(11)
O6B C6B C5B 108.2(7)
O6B C6B C1BD 107.0(7)
C5B C6B C1BD 112.6(8)
O6B C6B C1BC 107.3(6)
C5B C6B C1BC 110.8(7)
C1BD C6B C1BC 110.6(7)
C2BA C1BA C6BA 117.0(11)
C2BA C1BA C1B 123.0(9)
C6BA C1BA C1B 119.5(11)
C3BA C2BA C1BA 119.3(11)
C4BA C3BA C2BA 127.6(13)
C3BA C4BA C5BA 115.4(12)
C4BA C5BA C6BA 120.5(12)
C1BA C6BA C5BA 119.7(13)
C2BB C1BB C6BB 118.8(13)
C2BB C1BB C1B 120.6(10)
C6BB C1BB C1B 120.4(11)
C1BB C2BB C3BB 120.4(11)
C4BB C3BB C2BB 120.9(14)
C3BB C4BB C5BB 122.2(17)
C4BB C5BB C6BB 119.5(15)
C1BB C6BB C5BB 118.1(15)
C2BC C1BC C6BC 118.2(10)
C2BC C1BC C6B 117.9(9)
C6BC C1BC C6B 123.7(9)
C1BC C2BC C3BC 121.3(12)
C2BC C3BC C4BC 119.1(11)
C5BC C4BC C3BC 120.9(11)
C4BC C5BC C6BC 116.2(12)
C1BC C6BC C5BC 124.2(11)
C2BD C1BD C6BD 117.9(12)
C2BD C1BD C6B 120.5(9)
C6BD C1BD C6B 121.4(10)
C3BD C2BD C1BD 124.9(12)
C2BD C3BD C4BD 115.5(12)
C3BD C4BD C5BD 123.8(14)
C6BD C5BD C4BD 118.4(14)
C5BD C6BD C1BD 119.3(13)
C2G O1G C5G 100.0(18)
C3G C2G O1G 110.6(19)
C4G C3G C2G 120(2)
C3G C4G C5G 94(2)
C4G C5G O1G 115(2)

loop_
_geom_bond_atom_site_label_1
_geom_bond_atom_site_label_2
_geom_bond_distance
O1A C1A 1.425(10)
C1A C2A 1.454(14)
C1A C1AA 1.513(12)
C1A C1AB 1.512(12)
C2A C3A 1.194(13)
C3A C4A 1.397(15)
C4A C5A 1.199(15)
C5A C6A 1.471(15)
O6A C6A 1.394(12)
C6A C1AD 1.535(17)
C6A C1AC 1.594(15)
C1AA C2AA 1.409(16)
C1AA C6AA 1.415(14)
C2AA C3AA 1.340(17)
C3AA C4AA 1.374(19)
C4AA C5AA 1.322(19)
C5AA C6AA 1.395(16)
C1AB C2AB 1.3900
C1AB C6AB 1.459(16)
C2AB C3AB 1.493(19)
C3AB C4AB 1.364(19)
C4AB C5AB 1.302(17)
C5AB C6AB 1.359(18)
C1AC C2AC 1.345(17)
C1AC C6AC 1.372(16)
C2AC C3AC 1.34(2)
C3AC C4AC 1.32(2)
C4AC C5AC 1.44(2)
C5AC C6AC 1.382(19)
C1AD C2AD 1.349(15)
C1AD C6AD 1.430(16)
C2AD C3AD 1.35(2)
C3AD C4AD 1.426(19)
C4AD C5AD 1.451(18)
C5AD C6AD 1.35(2)
O1B C1B 1.483(10)
C1B C1BA 1.461(15)
C1B C2B 1.478(15)
C1B C1BB 1.557(18)
C2B C3B 1.199(15)
C3B C4B 1.353(15)
C4B C5B 1.226(14)
C5B C6B 1.484(13)
O6B C6B 1.433(10)
C6B C1BD 1.521(13)
C6B C1BC 1.579(13)
C1BA C2BA 1.383(17)
C1BA C6BA 1.408(15)
C2BA C3BA 1.355(19)
C3BA C4BA 1.328(19)
C4BA C5BA 1.380(17)
C5BA C6BA 1.443(18)
C1BB C2BB 1.344(18)
C1BB C6BB 1.375(17)
C2BB C3BB 1.369(18)
C3BB C4BB 1.290(18)
C4BB C5BB 1.31(2)
C5BB C6BB 1.42(2)
C1BC C2BC 1.343(15)
C1BC C6BC 1.351(14)
C2BC C3BC 1.394(14)
C3BC C4BC 1.427(19)
C4BC C5BC 1.338(19)
C5BC C6BC 1.435(15)
C1BD C2BD 1.3900
C1BD C6BD 1.307(17)
C2BD C3BD 1.410(17)
C3BD C4BD 1.343(17)
C4BD C5BD 1.336(19)
C5BD C6BD 1.509(19)
O1G C2G 1.4200
O1G C5G 1.30(3)
C2G C3G 1.23(3)
C3G C4G 1.31(3)
C4G C5G 1.54(3)
